data_7232101
loop_
_publ_author_name
'Hyodo, Tadashi'
'Kawahata, Masatoshi'
'Hikami, Yuya'
'Komatsu, Ai'
'Tominaga, Masahide'
'Yamaguchi, Kentaro'

_publ_section_title
;
 Cycloalkanes and cycloalkenes in dispersive force oriented inclusion
 crystals by a functionalized acyclic host molecule
;
_journal_issue 10
_journal_name_full CrystEngComm
_journal_page_first 1548
_journal_paper_doi 10.1039/C8CE01990H
_journal_volume 21
_journal_year 2019
_chemical_formula_sum 'C39 H43 Cl2 N4 O6'
_chemical_formula_weight 734.67
_space_group_crystal_system triclinic
_space_group_IT_number 2
_space_group_name_Hall '-P 1'
_space_group_name_H-M_alt 'P -1'
_symmetry_space_group_name_Hall '-P 1'
_symmetry_space_group_name_H-M 'P -1'
_atom_sites_solution_hydrogens geom
_audit_creation_method SHELXL-2018/3
_audit_update_record
;
2018-11-22 deposited with the CCDC.
2018-12-27 downloaded from the CCDC.
;
_cell_angle_alpha 80.234(2)
_cell_angle_beta 71.193(2)
_cell_angle_gamma 70.137(2)
_cell_formula_units_Z 2
_cell_length_a 10.0070(5)
_cell_length_b 13.2653(7)
_cell_length_c 15.0577(8)
_cell_measurement_reflns_used 9742
_cell_measurement_temperature 100(2)
_cell_measurement_theta_max 78.44
_cell_measurement_theta_min 3.61
_cell_volume 1775.50(16)
_computing_cell_refinement 'SAINT (Bruker AXS, 2015)'
_computing_data_collection 'APEX3 (Bruker AXS, 2015)'
_computing_data_reduction 'SAINT (Bruker AXS, 2015)'
_computing_molecular_graphics 'ORTEP-3 for Windows (Farrugia, 1997)'
_computing_publication_material 'SHELXLE (H\"ubschle et al., 2011)'
_computing_structure_refinement 'SHELXL-2018/3 (Sheldrick, 2018)'
_computing_structure_solution 'SHELXT 2014/5 (Sheldrick, 2014)'
_diffrn_ambient_temperature 100(2)
_diffrn_detector_area_resol_mean 10.24
_diffrn_measured_fraction_theta_full 0.995
_diffrn_measured_fraction_theta_max 0.947
_diffrn_measurement_device_type 'BrukerD8 goniometer'
_diffrn_measurement_method 'omega and phi scans'
_diffrn_radiation_type CuK\a
_diffrn_radiation_wavelength 1.54178
_diffrn_reflns_av_R_equivalents 0.0396
_diffrn_reflns_av_unetI/netI 0.0305
_diffrn_reflns_Laue_measured_fraction_full 0.995
_diffrn_reflns_Laue_measured_fraction_max 0.947
_diffrn_reflns_limit_h_max 11
_diffrn_reflns_limit_h_min -12
_diffrn_reflns_limit_k_max 16
_diffrn_reflns_limit_k_min -16
_diffrn_reflns_limit_l_max 19
_diffrn_reflns_limit_l_min -18
_diffrn_reflns_number 24164
_diffrn_reflns_point_group_measured_fraction_full 0.995
_diffrn_reflns_point_group_measured_fraction_max 0.947
_diffrn_reflns_theta_full 67.679
_diffrn_reflns_theta_max 78.792
_diffrn_reflns_theta_min 3.551
_diffrn_source 'rotating-anode X-ray tube'
_exptl_absorpt_coefficient_mu 2.087
_exptl_absorpt_correction_T_max 0.8898
_exptl_absorpt_correction_T_min 0.8212
_exptl_absorpt_correction_type empirical
_exptl_absorpt_process_details 'SADABS Sheldrick 1996'
_exptl_crystal_colour colourless
_exptl_crystal_density_diffrn 1.374
_exptl_crystal_description prismatic
_exptl_crystal_F_000 774
_exptl_crystal_size_max 0.100
_exptl_crystal_size_mid 0.080
_exptl_crystal_size_min 0.050
_refine_diff_density_max 0.946
_refine_diff_density_min -1.096
_refine_diff_density_rms 0.075
_refine_ls_extinction_method none
_refine_ls_goodness_of_fit_ref 1.035
_refine_ls_hydrogen_treatment constr
_refine_ls_matrix_type full
_refine_ls_number_parameters 464
_refine_ls_number_reflns 7255
_refine_ls_number_restraints 0
_refine_ls_restrained_S_all 1.035
_refine_ls_R_factor_all 0.0782
_refine_ls_R_factor_gt 0.0647
_refine_ls_shift/su_max 0.000
_refine_ls_shift/su_mean 0.000
_refine_ls_structure_factor_coef Fsqd
_refine_ls_weighting_details 'w=1/[\s^2^(Fo^2^)+(0.0941P)^2^+2.4878P] where P=(Fo^2^+2Fc^2^)/3'
_refine_ls_weighting_scheme calc
_refine_ls_wR_factor_gt 0.1758
_refine_ls_wR_factor_ref 0.1855
_reflns_Friedel_coverage 0.000
_reflns_number_gt 5938
_reflns_number_total 7255
_reflns_threshold_expression 'I > 2\s(I)'
_cod_data_source_file c8ce01990h2.cif
_cod_data_source_block 1a
_cod_depositor_comments 'Adding full bibliography for 7232101--7232107.cif.'
_cod_database_code 7232101
_shelx_shelxl_version_number 2018/3
_shelx_space_group_comment
;
The symmetry employed for this shelxl refinement is uniquely defined
by the following loop, which should always be used as a source of
symmetry information in preference to the above space-group names.
They are only intended as comments.
;
_shelx_estimated_absorpt_t_min 0.818
_shelx_estimated_absorpt_t_max 0.903

loop_
_space_group_symop_operation_xyz
'x, y, z'
'-x, -y, -z'

loop_
_atom_site_label
_atom_site_type_symbol
_atom_site_fract_x
_atom_site_fract_y
_atom_site_fract_z
_atom_site_U_iso_or_equiv
_atom_site_adp_type
_atom_site_occupancy
_atom_site_site_symmetry_order
_atom_site_calc_flag
_atom_site_refinement_flags_posn
_atom_site_refinement_flags_adp
C1 C 0.3962(3) 0.1684(2) 0.25000(18) 0.0239(5) Uani 1 1 d . .
C2 C 0.3679(3) 0.2762(2) 0.19017(18) 0.0214(5) Uani 1 1 d . .
H2A H 0.461795 0.279242 0.142569 0.026 Uiso 1 1 calc R U
H2B H 0.334906 0.336076 0.231275 0.026 Uiso 1 1 calc R U
C3 C 0.2492(3) 0.2908(2) 0.13983(19) 0.0247(5) Uani 1 1 d . .
C4 C 0.3011(3) 0.1964(2) 0.0764(2) 0.0300(6) Uani 1 1 d . .
H4A H 0.225137 0.204005 0.044723 0.036 Uiso 1 1 calc R U
H4B H 0.394353 0.197902 0.027335 0.036 Uiso 1 1 calc R U
C5 C 0.3264(4) 0.0888(2) 0.1356(2) 0.0345(7) Uani 1 1 d . .
H5 H 0.360617 0.028394 0.093886 0.041 Uiso 1 1 calc R U
C6 C 0.4448(3) 0.0771(2) 0.1840(2) 0.0283(6) Uani 1 1 d . .
H6A H 0.538805 0.078321 0.135667 0.034 Uiso 1 1 calc R U
H6B H 0.462860 0.006971 0.220802 0.034 Uiso 1 1 calc R U
C7 C 0.1057(3) 0.2855(3) 0.2152(2) 0.0344(7) Uani 1 1 d . .
H7A H 0.027796 0.294344 0.184847 0.041 Uiso 1 1 calc R U
H7B H 0.071109 0.344801 0.257132 0.041 Uiso 1 1 calc R U
C8 C 0.1312(3) 0.1774(3) 0.2735(2) 0.0398(8) Uani 1 1 d . .
H8 H 0.036017 0.175352 0.321795 0.048 Uiso 1 1 calc R U
C9 C 0.2483(3) 0.1665(3) 0.3235(2) 0.0338(7) Uani 1 1 d . .
H9A H 0.213392 0.226354 0.364855 0.041 Uiso 1 1 calc R U
H9B H 0.263052 0.098168 0.363030 0.041 Uiso 1 1 calc R U
C10 C 0.1835(4) 0.0853(3) 0.2099(3) 0.0443(9) Uani 1 1 d . .
H10A H 0.199922 0.015812 0.247749 0.053 Uiso 1 1 calc R U
H10B H 0.106663 0.091626 0.179356 0.053 Uiso 1 1 calc R U
C11 C 0.5135(3) 0.1539(2) 0.30005(18) 0.0239(5) Uani 1 1 d . .
C12 C 0.5647(3) 0.0546(2) 0.34734(19) 0.0254(5) Uani 1 1 d . .
H12 H 0.528515 -0.002724 0.346483 0.031 Uiso 1 1 calc R U
C13 C 0.6686(3) 0.0394(2) 0.39562(18) 0.0256(5) Uani 1 1 d . .
C14 C 0.7206(3) 0.1235(2) 0.39692(18) 0.0263(6) Uani 1 1 d . .
C15 C 0.6712(3) 0.2223(2) 0.35039(19) 0.0268(6) Uani 1 1 d . .
C16 C 0.5686(3) 0.2372(2) 0.30128(18) 0.0248(5) Uani 1 1 d . .
H16 H 0.535996 0.304340 0.268412 0.030 Uiso 1 1 calc R U
C17 C 0.6880(3) -0.1459(2) 0.4361(2) 0.0346(7) Uani 1 1 d . .
H17A H 0.716215 -0.158817 0.369409 0.052 Uiso 1 1 calc R U
H17B H 0.581154 -0.133662 0.463386 0.052 Uiso 1 1 calc R U
H17C H 0.741996 -0.208559 0.469275 0.052 Uiso 1 1 calc R U
C18 C 0.7833(3) 0.1431(2) 0.52942(19) 0.0261(6) Uani 1 1 d . .
C19 C 0.6058(4) 0.2160(3) 0.6572(2) 0.0435(8) Uani 1 1 d . .
H19 H 0.503132 0.245529 0.687554 0.052 Uiso 1 1 calc R U
C20 C 0.8380(4) 0.1724(3) 0.6599(2) 0.0368(7) Uani 1 1 d . .
C21 C 0.8924(3) 0.1349(2) 0.5710(2) 0.0320(6) Uani 1 1 d . .
H21 H 0.995351 0.106180 0.540859 0.038 Uiso 1 1 calc R U
C22 C 0.6881(4) 0.3997(3) 0.3084(2) 0.0372(7) Uani 1 1 d . .
H22A H 0.741466 0.445547 0.316687 0.056 Uiso 1 1 calc R U
H22B H 0.581141 0.433720 0.333196 0.056 Uiso 1 1 calc R U
H22C H 0.712511 0.389723 0.241371 0.056 Uiso 1 1 calc R U
C23 C 0.2307(3) 0.3980(2) 0.08035(19) 0.0239(5) Uani 1 1 d . .
C24 C 0.3492(3) 0.4135(2) 0.00535(18) 0.0230(5) Uani 1 1 d . .
H24 H 0.440582 0.357320 -0.008976 0.028 Uiso 1 1 calc R U
C25 C 0.3347(3) 0.5109(2) -0.04867(18) 0.0236(5) Uani 1 1 d . .
C26 C 0.2007(3) 0.5935(2) -0.02667(19) 0.0249(5) Uani 1 1 d . .
C27 C 0.0833(3) 0.5793(2) 0.0475(2) 0.0268(6) Uani 1 1 d . .
C28 C 0.0975(3) 0.4815(2) 0.10090(19) 0.0256(5) Uani 1 1 d . .
H28 H 0.016023 0.471762 0.151635 0.031 Uiso 1 1 calc R U
C29 C 0.5754(3) 0.4474(2) -0.1557(2) 0.0303(6) Uani 1 1 d . .
H29A H 0.549797 0.389741 -0.172911 0.046 Uiso 1 1 calc R U
H29B H 0.623999 0.419946 -0.105684 0.046 Uiso 1 1 calc R U
H29C H 0.642748 0.473235 -0.210843 0.046 Uiso 1 1 calc R U
C30 C -0.1660(3) 0.6556(3) 0.1386(2) 0.0365(7) Uani 1 1 d . .
H30A H -0.249791 0.721244 0.139897 0.055 Uiso 1 1 calc R U
H30B H -0.141020 0.643584 0.198104 0.055 Uiso 1 1 calc R U
H30C H -0.193112 0.594340 0.129806 0.055 Uiso 1 1 calc R U
C31 C 0.1980(3) 0.7742(2) -0.05112(19) 0.0233(5) Uani 1 1 d . .
C32 C 0.2538(3) 0.8458(2) 0.0522(2) 0.0334(6) Uani 1 1 d . .
H32 H 0.287527 0.835362 0.106268 0.040 Uiso 1 1 calc R U
C33 C 0.1787(3) 0.9552(2) -0.0637(2) 0.0296(6) Uani 1 1 d . .
C34 C 0.1636(3) 0.8734(2) -0.1010(2) 0.0262(5) Uani 1 1 d . .
H34 H 0.132396 0.883665 -0.156050 0.031 Uiso 1 1 calc R U
C35 C 0.7523(6) 0.4524(4) 0.5604(5) 0.0831(16) Uani 1 1 d . .
H35A H 0.658600 0.452023 0.609483 0.100 Uiso 1 1 calc R U
H35B H 0.787037 0.387259 0.525293 0.100 Uiso 1 1 calc R U
C36 C 0.7234(6) 0.5521(4) 0.4932(4) 0.0738(13) Uani 1 1 d . .
H36A H 0.681036 0.617459 0.528750 0.089 Uiso 1 1 calc R U
H36B H 0.650968 0.550390 0.461996 0.089 Uiso 1 1 calc R U
C37 C 0.8702(6) 0.5553(4) 0.4183(4) 0.0722(13) Uani 1 1 d . .
H37A H 0.906740 0.493721 0.378649 0.087 Uiso 1 1 calc R U
H37B H 0.852055 0.622206 0.377147 0.087 Uiso 1 1 calc R U
C38 C 0.9885(5) 0.5508(3) 0.4642(3) 0.0613(11) Uani 1 1 d . .
H38 H 0.952284 0.616343 0.500165 0.074 Uiso 1 1 calc R U
C39 C 1.1329(6) 0.5502(4) 0.3934(3) 0.0762(14) Uani 1 1 d . .
H39A H 1.117653 0.615176 0.349869 0.091 Uiso 1 1 calc R U
H39B H 1.169663 0.486569 0.356108 0.091 Uiso 1 1 calc R U
N1 N 0.2443(3) 0.75868(19) 0.02445(16) 0.0270(5) Uani 1 1 d . .
N2 N 0.2218(3) 0.9446(2) 0.01343(19) 0.0352(6) Uani 1 1 d . .
N3 N 0.6398(3) 0.1828(2) 0.57155(18) 0.0351(6) Uani 1 1 d . .
N4 N 0.6977(3) 0.2129(2) 0.70517(19) 0.0427(7) Uani 1 1 d . .
O1 O 0.1838(2) 0.69033(14) -0.08350(13) 0.0272(4) Uani 1 1 d . .
O2 O -0.0414(2) 0.66667(15) 0.06300(15) 0.0321(5) Uani 1 1 d . .
O3 O 0.4432(2) 0.53409(15) -0.12324(13) 0.0267(4) Uani 1 1 d . .
O4 O 0.8289(2) 0.10652(16) 0.44273(13) 0.0288(4) Uani 1 1 d . .
O5 O 0.7241(2) -0.05340(16) 0.44519(14) 0.0315(5) Uani 1 1 d . .
O6 O 0.7306(2) 0.29806(17) 0.35773(15) 0.0331(5) Uani 1 1 d . .
Cl1 Cl 0.14186(9) 1.08369(5) -0.11743(6) 0.0406(2) Uani 1 1 d . .
Cl2 Cl 0.96254(11) 0.16198(10) 0.72139(6) 0.0582(3) Uani 1 1 d . .

loop_
_atom_site_aniso_label
_atom_site_aniso_U_11
_atom_site_aniso_U_22
_atom_site_aniso_U_33
_atom_site_aniso_U_23
_atom_site_aniso_U_13
_atom_site_aniso_U_12
C1 0.0236(13) 0.0264(13) 0.0252(13) 0.0074(10) -0.0124(10) -0.0112(10)
C2 0.0209(12) 0.0227(12) 0.0235(12) 0.0043(9) -0.0106(10) -0.0093(10)
C3 0.0226(13) 0.0239(12) 0.0320(14) 0.0083(10) -0.0150(11) -0.0108(10)
C4 0.0393(16) 0.0258(13) 0.0364(15) 0.0075(11) -0.0254(13) -0.0153(12)
C5 0.0458(18) 0.0242(13) 0.0488(18) 0.0089(12) -0.0317(15) -0.0179(13)
C6 0.0326(15) 0.0226(13) 0.0373(15) 0.0063(11) -0.0203(12) -0.0121(11)
C7 0.0206(13) 0.0390(16) 0.0419(17) 0.0154(13) -0.0137(12) -0.0112(12)
C8 0.0240(14) 0.0474(18) 0.0493(19) 0.0269(15) -0.0172(13) -0.0206(13)
C9 0.0238(14) 0.0409(16) 0.0342(15) 0.0167(12) -0.0109(12) -0.0137(12)
C10 0.0439(18) 0.0382(17) 0.069(2) 0.0262(16) -0.0387(17) -0.0288(15)
C11 0.0213(12) 0.0298(13) 0.0212(12) 0.0020(10) -0.0077(10) -0.0086(10)
C12 0.0244(13) 0.0278(13) 0.0264(13) 0.0052(10) -0.0108(11) -0.0109(11)
C13 0.0220(13) 0.0304(14) 0.0226(13) 0.0045(10) -0.0074(10) -0.0076(11)
C14 0.0218(13) 0.0366(15) 0.0223(13) 0.0031(11) -0.0106(10) -0.0097(11)
C15 0.0240(13) 0.0341(14) 0.0251(13) -0.0001(11) -0.0081(11) -0.0122(11)
C16 0.0254(13) 0.0265(13) 0.0252(13) 0.0043(10) -0.0119(10) -0.0095(10)
C17 0.0335(16) 0.0314(15) 0.0390(16) 0.0087(12) -0.0161(13) -0.0097(12)
C18 0.0319(14) 0.0256(13) 0.0245(13) 0.0055(10) -0.0124(11) -0.0127(11)
C19 0.0405(18) 0.0496(19) 0.0380(17) -0.0105(14) -0.0084(14) -0.0098(15)
C20 0.0490(19) 0.0415(17) 0.0330(15) 0.0033(13) -0.0203(14) -0.0250(15)
C21 0.0341(15) 0.0358(15) 0.0322(15) 0.0068(12) -0.0152(12) -0.0170(12)
C22 0.0428(18) 0.0334(15) 0.0468(18) 0.0025(13) -0.0248(15) -0.0171(13)
C23 0.0247(13) 0.0233(12) 0.0292(13) 0.0037(10) -0.0153(11) -0.0095(10)
C24 0.0250(13) 0.0197(12) 0.0280(13) 0.0031(10) -0.0144(11) -0.0071(10)
C25 0.0279(13) 0.0238(12) 0.0253(13) 0.0030(10) -0.0138(11) -0.0119(10)
C26 0.0331(14) 0.0193(12) 0.0292(13) 0.0053(10) -0.0191(11) -0.0102(10)
C27 0.0268(13) 0.0238(13) 0.0335(14) -0.0005(10) -0.0166(11) -0.0055(10)
C28 0.0253(13) 0.0266(13) 0.0295(14) 0.0044(10) -0.0139(11) -0.0107(11)
C29 0.0316(15) 0.0290(14) 0.0290(14) 0.0026(11) -0.0074(11) -0.0108(12)
C30 0.0313(15) 0.0327(15) 0.0434(17) -0.0018(13) -0.0133(13) -0.0050(12)
C31 0.0206(12) 0.0208(12) 0.0295(13) -0.0007(10) -0.0086(10) -0.0066(10)
C32 0.0329(15) 0.0367(16) 0.0356(15) -0.0052(12) -0.0135(12) -0.0121(13)
C33 0.0235(13) 0.0204(12) 0.0415(16) 0.0000(11) -0.0077(11) -0.0049(10)
C34 0.0235(13) 0.0209(12) 0.0345(14) 0.0019(10) -0.0127(11) -0.0048(10)
C35 0.066(3) 0.060(3) 0.120(5) -0.006(3) -0.014(3) -0.027(2)
C36 0.075(3) 0.070(3) 0.080(3) -0.021(3) -0.020(3) -0.021(2)
C37 0.095(4) 0.061(3) 0.066(3) -0.009(2) -0.029(3) -0.023(3)
C38 0.075(3) 0.048(2) 0.053(2) -0.0041(18) -0.005(2) -0.021(2)
C39 0.095(4) 0.066(3) 0.058(3) -0.006(2) -0.001(3) -0.032(3)
N1 0.0254(11) 0.0289(11) 0.0295(12) -0.0014(9) -0.0126(9) -0.0075(9)
N2 0.0365(14) 0.0315(13) 0.0432(15) -0.0076(11) -0.0129(11) -0.0133(11)
N3 0.0317(13) 0.0415(14) 0.0327(13) -0.0029(11) -0.0111(11) -0.0098(11)
N4 0.0507(17) 0.0483(16) 0.0343(14) -0.0072(12) -0.0119(13) -0.0196(13)
O1 0.0370(11) 0.0194(9) 0.0311(10) 0.0047(7) -0.0200(8) -0.0093(8)
O2 0.0292(10) 0.0237(9) 0.0394(11) 0.0028(8) -0.0131(9) -0.0024(8)
O3 0.0287(10) 0.0239(9) 0.0271(10) 0.0065(7) -0.0104(8) -0.0094(8)
O4 0.0236(10) 0.0399(11) 0.0267(10) 0.0012(8) -0.0129(8) -0.0106(8)
O5 0.0324(11) 0.0324(10) 0.0333(11) 0.0116(8) -0.0189(9) -0.0120(8)
O6 0.0376(11) 0.0356(11) 0.0380(11) 0.0050(9) -0.0222(9) -0.0187(9)
Cl1 0.0402(4) 0.0209(3) 0.0602(5) 0.0033(3) -0.0174(4) -0.0088(3)
Cl2 0.0549(5) 0.0953(8) 0.0405(5) -0.0085(5) -0.0192(4) -0.0358(5)

loop_
_atom_type_symbol
_atom_type_description
_atom_type_scat_dispersion_real
_atom_type_scat_dispersion_imag
_atom_type_scat_source
C C 0.0181 0.0091 'International Tables Vol C Tables 4.2.6.8 and 6.1.1.4'
H H 0.0000 0.0000 'International Tables Vol C Tables 4.2.6.8 and 6.1.1.4'
N N 0.0311 0.0180 'International Tables Vol C Tables 4.2.6.8 and 6.1.1.4'
O O 0.0492 0.0322 'International Tables Vol C Tables 4.2.6.8 and 6.1.1.4'
Cl Cl 0.3639 0.7018 'International Tables Vol C Tables 4.2.6.8 and 6.1.1.4'

loop_
_geom_angle_atom_site_label_1
_geom_angle_atom_site_label_2
_geom_angle_atom_site_label_3
_geom_angle
_geom_angle_site_symmetry_1
_geom_angle_site_symmetry_3
C11 C1 C9 109.6(2) . .
C11 C1 C2 112.2(2) . .
C9 C1 C2 107.9(2) . .
C11 C1 C6 110.8(2) . .
C9 C1 C6 108.6(2) . .
C2 C1 C6 107.7(2) . .
C1 C2 C3 112.1(2) . .
C1 C2 H2A 109.2 . .
C3 C2 H2A 109.2 . .
C1 C2 H2B 109.2 . .
C3 C2 H2B 109.2 . .
H2A C2 H2B 107.9 . .
C7 C3 C23 112.8(2) . .
C7 C3 C4 108.2(2) . .
C23 C3 C4 110.3(2) . .
C7 C3 C2 107.9(2) . .
C23 C3 C2 108.8(2) . .
C4 C3 C2 108.8(2) . .
C5 C4 C3 110.1(2) . .
C5 C4 H4A 109.6 . .
C3 C4 H4A 109.6 . .
C5 C4 H4B 109.6 . .
C3 C4 H4B 109.6 . .
H4A C4 H4B 108.1 . .
C10 C5 C6 109.1(3) . .
C10 C5 C4 109.9(3) . .
C6 C5 C4 109.4(2) . .
C10 C5 H5 109.5 . .
C6 C5 H5 109.5 . .
C4 C5 H5 109.5 . .
C5 C6 C1 111.3(2) . .
C5 C6 H6A 109.4 . .
C1 C6 H6A 109.4 . .
C5 C6 H6B 109.4 . .
C1 C6 H6B 109.4 . .
H6A C6 H6B 108.0 . .
C3 C7 C8 110.5(2) . .
C3 C7 H7A 109.5 . .
C8 C7 H7A 109.5 . .
C3 C7 H7B 109.5 . .
C8 C7 H7B 109.5 . .
H7A C7 H7B 108.1 . .
C10 C8 C7 110.1(3) . .
C10 C8 C9 110.2(3) . .
C7 C8 C9 109.0(2) . .
C10 C8 H8 109.2 . .
C7 C8 H8 109.2 . .
C9 C8 H8 109.2 . .
C1 C9 C8 109.9(2) . .
C1 C9 H9A 109.7 . .
C8 C9 H9A 109.7 . .
C1 C9 H9B 109.7 . .
C8 C9 H9B 109.7 . .
H9A C9 H9B 108.2 . .
C5 C10 C8 109.5(2) . .
C5 C10 H10A 109.8 . .
C8 C10 H10A 109.8 . .
C5 C10 H10B 109.8 . .
C8 C10 H10B 109.8 . .
H10A C10 H10B 108.2 . .
C16 C11 C12 119.2(2) . .
C16 C11 C1 122.0(2) . .
C12 C11 C1 118.8(2) . .
C13 C12 C11 120.4(2) . .
C13 C12 H12 119.8 . .
C11 C12 H12 119.8 . .
O5 C13 C14 115.3(2) . .
O5 C13 C12 125.2(2) . .
C14 C13 C12 119.5(2) . .
C15 C14 C13 120.8(2) . .
C15 C14 O4 119.9(2) . .
C13 C14 O4 119.2(2) . .
O6 C15 C14 114.8(2) . .
O6 C15 C16 125.5(2) . .
C14 C15 C16 119.7(3) . .
C15 C16 C11 120.4(2) . .
C15 C16 H16 119.8 . .
C11 C16 H16 119.8 . .
O5 C17 H17A 109.5 . .
O5 C17 H17B 109.5 . .
H17A C17 H17B 109.5 . .
O5 C17 H17C 109.5 . .
H17A C17 H17C 109.5 . .
H17B C17 H17C 109.5 . .
N3 C18 O4 119.9(2) . .
N3 C18 C21 122.9(3) . .
O4 C18 C21 117.1(3) . .
N4 C19 N3 128.0(3) . .
N4 C19 H19 116.0 . .
N3 C19 H19 116.0 . .
N4 C20 C21 125.9(3) . .
N4 C20 Cl2 115.4(2) . .
C21 C20 Cl2 118.7(3) . .
C20 C21 C18 114.1(3) . .
C20 C21 H21 123.0 . .
C18 C21 H21 123.0 . .
O6 C22 H22A 109.5 . .
O6 C22 H22B 109.5 . .
H22A C22 H22B 109.5 . .
O6 C22 H22C 109.5 . .
H22A C22 H22C 109.5 . .
H22B C22 H22C 109.5 . .
C28 C23 C24 119.1(2) . .
C28 C23 C3 121.1(2) . .
C24 C23 C3 119.9(2) . .
C25 C24 C23 120.6(2) . .
C25 C24 H24 119.7 . .
C23 C24 H24 119.7 . .
O3 C25 C24 125.1(2) . .
O3 C25 C26 115.5(2) . .
C24 C25 C26 119.4(2) . .
C27 C26 C25 120.6(2) . .
C27 C26 O1 119.9(2) . .
C25 C26 O1 119.5(2) . .
O2 C27 C26 115.1(2) . .
O2 C27 C28 124.9(3) . .
C26 C27 C28 120.0(3) . .
C27 C28 C23 120.5(3) . .
C27 C28 H28 119.8 . .
C23 C28 H28 119.8 . .
O3 C29 H29A 109.5 . .
O3 C29 H29B 109.5 . .
H29A C29 H29B 109.5 . .
O3 C29 H29C 109.5 . .
H29A C29 H29C 109.5 . .
H29B C29 H29C 109.5 . .
O2 C30 H30A 109.5 . .
O2 C30 H30B 109.5 . .
H30A C30 H30B 109.5 . .
O2 C30 H30C 109.5 . .
H30A C30 H30C 109.5 . .
H30B C30 H30C 109.5 . .
N1 C31 O1 119.5(2) . .
N1 C31 C34 123.4(2) . .
O1 C31 C34 117.2(2) . .
N2 C32 N1 127.6(3) . .
N2 C32 H32 116.2 . .
N1 C32 H32 116.2 . .
N2 C33 C34 125.0(3) . .
N2 C33 Cl1 114.7(2) . .
C34 C33 Cl1 120.3(2) . .
C33 C34 C31 114.1(2) . .
C33 C34 H34 122.9 . .
C31 C34 H34 122.9 . .
C39 C35 C36 111.3(4) 2_766 .
C39 C35 H35A 109.4 2_766 .
C36 C35 H35A 109.4 . .
C39 C35 H35B 109.4 2_766 .
C36 C35 H35B 109.4 . .
H35A C35 H35B 108.0 . .
C35 C36 C37 109.7(4) . .
C35 C36 H36A 109.7 . .
C37 C36 H36A 109.7 . .
C35 C36 H36B 109.7 . .
C37 C36 H36B 109.7 . .
H36A C36 H36B 108.2 . .
C38 C37 C36 111.2(4) . .
C38 C37 H37A 109.4 . .
C36 C37 H37A 109.4 . .
C38 C37 H37B 109.4 . .
C36 C37 H37B 109.4 . .
H37A C37 H37B 108.0 . .
C39 C38 C37 112.3(4) . .
C39 C38 C38 109.9(5) . 2_766
C37 C38 C38 110.5(5) . 2_766
C39 C38 H38 108.0 . .
C37 C38 H38 108.0 . .
C38 C38 H38 108.0 2_766 .
C38 C39 C35 111.7(4) . 2_766
C38 C39 H39A 109.3 . .
C35 C39 H39A 109.3 2_766 .
C38 C39 H39B 109.3 . .
C35 C39 H39B 109.3 2_766 .
H39A C39 H39B 107.9 . .
C31 N1 C32 115.6(2) . .
C32 N2 C33 114.2(2) . .
C18 N3 C19 115.5(3) . .
C20 N4 C19 113.6(3) . .
C31 O1 C26 117.0(2) . .
C27 O2 C30 117.2(2) . .
C25 O3 C29 117.1(2) . .
C18 O4 C14 117.4(2) . .
C13 O5 C17 117.0(2) . .
C15 O6 C22 117.3(2) . .

loop_
_geom_bond_atom_site_label_1
_geom_bond_atom_site_label_2
_geom_bond_distance
_geom_bond_site_symmetry_2
C1 C11 1.534(3) .
C1 C9 1.541(4) .
C1 C2 1.545(3) .
C1 C6 1.546(4) .
C2 C3 1.549(3) .
C2 H2A 0.9900 .
C2 H2B 0.9900 .
C3 C7 1.532(4) .
C3 C23 1.534(3) .
C3 C4 1.547(4) .
C4 C5 1.538(4) .
C4 H4A 0.9900 .
C4 H4B 0.9900 .
C5 C10 1.515(5) .
C5 C6 1.533(4) .
C5 H5 1.0000 .
C6 H6A 0.9900 .
C6 H6B 0.9900 .
C7 C8 1.536(4) .
C7 H7A 0.9900 .
C7 H7B 0.9900 .
C8 C10 1.525(5) .
C8 C9 1.542(4) .
C8 H8 1.0000 .
C9 H9A 0.9900 .
C9 H9B 0.9900 .
C10 H10A 0.9900 .
C10 H10B 0.9900 .
C11 C16 1.397(4) .
C11 C12 1.402(4) .
C12 C13 1.394(4) .
C12 H12 0.9500 .
C13 O5 1.368(3) .
C13 C14 1.388(4) .
C14 C15 1.387(4) .
C14 O4 1.402(3) .
C15 O6 1.364(3) .
C15 C16 1.393(4) .
C16 H16 0.9500 .
C17 O5 1.430(4) .
C17 H17A 0.9800 .
C17 H17B 0.9800 .
C17 H17C 0.9800 .
C18 N3 1.324(4) .
C18 O4 1.352(3) .
C18 C21 1.391(4) .
C19 N4 1.327(4) .
C19 N3 1.334(4) .
C19 H19 0.9500 .
C20 N4 1.312(5) .
C20 C21 1.381(4) .
C20 Cl2 1.736(3) .
C21 H21 0.9500 .
C22 O6 1.422(4) .
C22 H22A 0.9800 .
C22 H22B 0.9800 .
C22 H22C 0.9800 .
C23 C28 1.395(4) .
C23 C24 1.396(4) .
C24 C25 1.394(3) .
C24 H24 0.9500 .
C25 O3 1.363(3) .
C25 C26 1.395(4) .
C26 C27 1.376(4) .
C26 O1 1.409(3) .
C27 O2 1.370(3) .
C27 C28 1.394(4) .
C28 H28 0.9500 .
C29 O3 1.432(3) .
C29 H29A 0.9800 .
C29 H29B 0.9800 .
C29 H29C 0.9800 .
C30 O2 1.423(4) .
C30 H30A 0.9800 .
C30 H30B 0.9800 .
C30 H30C 0.9800 .
C31 N1 1.322(3) .
C31 O1 1.354(3) .
C31 C34 1.392(4) .
C32 N2 1.318(4) .
C32 N1 1.336(4) .
C32 H32 0.9500 .
C33 N2 1.335(4) .
C33 C34 1.374(4) .
C33 Cl1 1.730(3) .
C34 H34 0.9500 .
C35 C39 1.512(8) 2_766
C35 C36 1.527(8) .
C35 H35A 0.9900 .
C35 H35B 0.9900 .
C36 C37 1.546(7) .
C36 H36A 0.9900 .
C36 H36B 0.9900 .
C37 C38 1.531(7) .
C37 H37A 0.9900 .
C37 H37B 0.9900 .
C38 C39 1.492(7) .
C38 C38 1.578(8) 2_766
C38 H38 1.0000 .
C39 H39A 0.9900 .
C39 H39B 0.9900 .

loop_
_geom_torsion_atom_site_label_1
_geom_torsion_atom_site_label_2
_geom_torsion_atom_site_label_3
_geom_torsion_atom_site_label_4
_geom_torsion
_geom_torsion_site_symmetry_1
_geom_torsion_site_symmetry_4
C11 C1 C2 C3 -179.9(2) . .
C9 C1 C2 C3 -59.1(3) . .
C6 C1 C2 C3 57.9(3) . .
C1 C2 C3 C7 58.8(3) . .
C1 C2 C3 C23 -178.6(2) . .
C1 C2 C3 C4 -58.4(3) . .
C7 C3 C4 C5 -58.8(3) . .
C23 C3 C4 C5 177.4(2) . .
C2 C3 C4 C5 58.2(3) . .
C3 C4 C5 C10 60.2(3) . .
C3 C4 C5 C6 -59.6(3) . .
C10 C5 C6 C1 -59.8(3) . .
C4 C5 C6 C1 60.5(3) . .
C11 C1 C6 C5 178.4(2) . .
C9 C1 C6 C5 58.0(3) . .
C2 C1 C6 C5 -58.6(3) . .
C23 C3 C7 C8 -179.1(2) . .
C4 C3 C7 C8 58.6(3) . .
C2 C3 C7 C8 -59.0(3) . .
C3 C7 C8 C10 -59.6(3) . .
C3 C7 C8 C9 61.4(4) . .
C11 C1 C9 C8 -178.2(2) . .
C2 C1 C9 C8 59.4(3) . .
C6 C1 C9 C8 -57.1(3) . .
C10 C8 C9 C1 59.6(3) . .
C7 C8 C9 C1 -61.3(3) . .
C6 C5 C10 C8 60.3(3) . .
C4 C5 C10 C8 -59.7(3) . .
C7 C8 C10 C5 59.3(3) . .
C9 C8 C10 C5 -60.9(3) . .
C9 C1 C11 C16 -110.7(3) . .
C2 C1 C11 C16 9.1(4) . .
C6 C1 C11 C16 129.6(3) . .
C9 C1 C11 C12 68.2(3) . .
C2 C1 C11 C12 -172.0(2) . .
C6 C1 C11 C12 -51.6(3) . .
C16 C11 C12 C13 0.5(4) . .
C1 C11 C12 C13 -178.4(2) . .
C11 C12 C13 O5 178.9(3) . .
C11 C12 C13 C14 0.3(4) . .
O5 C13 C14 C15 -179.1(2) . .
C12 C13 C14 C15 -0.3(4) . .
O5 C13 C14 O4 3.5(4) . .
C12 C13 C14 O4 -177.7(2) . .
C13 C14 C15 O6 179.7(2) . .
O4 C14 C15 O6 -3.0(4) . .
C13 C14 C15 C16 -0.4(4) . .
O4 C14 C15 C16 177.0(2) . .
O6 C15 C16 C11 -178.9(3) . .
C14 C15 C16 C11 1.1(4) . .
C12 C11 C16 C15 -1.2(4) . .
C1 C11 C16 C15 177.6(2) . .
N4 C20 C21 C18 0.0(5) . .
Cl2 C20 C21 C18 177.5(2) . .
N3 C18 C21 C20 -0.2(4) . .
O4 C18 C21 C20 -179.2(2) . .
C7 C3 C23 C28 4.5(4) . .
C4 C3 C23 C28 125.6(3) . .
C2 C3 C23 C28 -115.1(3) . .
C7 C3 C23 C24 -176.7(2) . .
C4 C3 C23 C24 -55.6(3) . .
C2 C3 C23 C24 63.7(3) . .
C28 C23 C24 C25 -0.4(4) . .
C3 C23 C24 C25 -179.3(2) . .
C23 C24 C25 O3 -179.8(2) . .
C23 C24 C25 C26 0.6(4) . .
O3 C25 C26 C27 -179.8(2) . .
C24 C25 C26 C27 -0.2(4) . .
O3 C25 C26 O1 3.0(3) . .
C24 C25 C26 O1 -177.4(2) . .
C25 C26 C27 O2 179.0(2) . .
O1 C26 C27 O2 -3.7(4) . .
C25 C26 C27 C28 -0.5(4) . .
O1 C26 C27 C28 176.8(2) . .
O2 C27 C28 C23 -178.8(2) . .
C26 C27 C28 C23 0.6(4) . .
C24 C23 C28 C27 -0.2(4) . .
C3 C23 C28 C27 178.6(2) . .
N2 C33 C34 C31 -0.1(4) . .
Cl1 C33 C34 C31 179.5(2) . .
N1 C31 C34 C33 -1.4(4) . .
O1 C31 C34 C33 179.2(2) . .
C39 C35 C36 C37 57.1(6) 2_766 .
C35 C36 C37 C38 -55.8(5) . .
C36 C37 C38 C39 178.1(4) . .
C36 C37 C38 C38 55.0(6) . 2_766
C37 C38 C39 C35 179.0(4) . 2_766
C38 C38 C39 C35 -57.5(6) 2_766 2_766
O1 C31 N1 C32 -179.3(2) . .
C34 C31 N1 C32 1.3(4) . .
N2 C32 N1 C31 0.3(5) . .
N1 C32 N2 C33 -1.7(5) . .
C34 C33 N2 C32 1.5(4) . .
Cl1 C33 N2 C32 -178.1(2) . .
O4 C18 N3 C19 179.5(3) . .
C21 C18 N3 C19 0.6(4) . .
N4 C19 N3 C18 -0.8(5) . .
C21 C20 N4 C19 -0.1(5) . .
Cl2 C20 N4 C19 -177.7(3) . .
N3 C19 N4 C20 0.6(5) . .
N1 C31 O1 C26 8.3(4) . .
C34 C31 O1 C26 -172.3(2) . .
C27 C26 O1 C31 82.1(3) . .
C25 C26 O1 C31 -100.6(3) . .
C26 C27 O2 C30 179.6(2) . .
C28 C27 O2 C30 -1.0(4) . .
C24 C25 O3 C29 8.3(4) . .
C26 C25 O3 C29 -172.1(2) . .
N3 C18 O4 C14 6.8(4) . .
C21 C18 O4 C14 -174.2(2) . .
C15 C14 O4 C18 81.3(3) . .
C13 C14 O4 C18 -101.3(3) . .
C14 C13 O5 C17 -172.4(2) . .
C12 C13 O5 C17 8.9(4) . .
C14 C15 O6 C22 177.7(3) . .
C16 C15 O6 C22 -2.3(4) . .
